data_8102210
loop_
_publ_author_name
'Lin-Hai Jing'
'Da-Bin Qin'

_publ_section_title
;
 Crystal structure of N-(4-nitrophenyl)quinoline-2-carboxamide,
 C16H11N3O3
;
_journal_issue 1
_journal_name_full 'Zeitschrift f\"ur Kristallographie - New Crystal Structures'
_journal_page_first 37
_journal_volume 223
_journal_year 2008
_chemical_formula_moiety 'C16 H11 N3 O3'
_chemical_formula_sum 'C16 H11 N3 O3'
_chemical_formula_weight 293.28
_chemical_name_systematic
; 
N-(4-nitrophenyl)quinoline-2-carboxamide
;
_space_group_IT_number 14
_symmetry_cell_setting monoclinic
_symmetry_space_group_name_Hall '-P 2ybc'
_symmetry_space_group_name_H-M 'P 1 21/c 1'
_atom_sites_solution_hydrogens geom
_atom_sites_solution_primary direct
_atom_sites_solution_secondary difmap
_audit_creation_method SHELXL-97
_cell_angle_alpha 90.00
_cell_angle_beta 91.3490(10)
_cell_angle_gamma 90.00
_cell_formula_units_Z 4
_cell_length_a 7.2928(3)
_cell_length_b 13.6807(6)
_cell_length_c 13.3131(7)
_cell_measurement_reflns_used 18407
_cell_measurement_temperature 153(2)
_cell_measurement_theta_max 27.52
_cell_measurement_theta_min 3.06
_cell_volume 1327.89(11)
_computing_cell_refinement RAPID-AUTO
_computing_data_collection 'RAPID-AUTO (Rigaku, 2004)'
_computing_data_reduction RAPID-AUTO
_computing_molecular_graphics 'XP in SHELXTL (Bruker, 1997)'
_computing_publication_material SHELXL97
_computing_structure_refinement 'SHELXL97 (Sheldrick, 1997)'
_computing_structure_solution 'SHELXS97 (Sheldrick, 1997)'
_diffrn_ambient_temperature 153(2)
_diffrn_measured_fraction_theta_full 0.999
_diffrn_measured_fraction_theta_max 0.999
_diffrn_measurement_device_type 'Rigaku R-AXIS RAPID'
_diffrn_measurement_method omega
_diffrn_radiation_monochromator graphite
_diffrn_radiation_source 'Rotating Anode'
_diffrn_radiation_type MoK\a
_diffrn_radiation_wavelength 0.71073
_diffrn_reflns_av_R_equivalents 0.0188
_diffrn_reflns_av_sigmaI/netI 0.0113
_diffrn_reflns_limit_h_max 9
_diffrn_reflns_limit_h_min -9
_diffrn_reflns_limit_k_max 17
_diffrn_reflns_limit_k_min -17
_diffrn_reflns_limit_l_max 17
_diffrn_reflns_limit_l_min -17
_diffrn_reflns_number 20792
_diffrn_reflns_theta_full 27.48
_diffrn_reflns_theta_max 27.48
_diffrn_reflns_theta_min 3.06
_diffrn_standards_decay_% 0
_diffrn_standards_interval_count 0
_diffrn_standards_interval_time 0
_diffrn_standards_number 0
_exptl_absorpt_coefficient_mu 0.105
_exptl_absorpt_correction_type none
_exptl_crystal_colour colorless
_exptl_crystal_density_diffrn 1.467
_exptl_crystal_density_method 'not measured'
_exptl_crystal_description block
_exptl_crystal_F_000 608
_exptl_crystal_size_max 0.62
_exptl_crystal_size_mid 0.59
_exptl_crystal_size_min 0.20
_refine_diff_density_max 0.349
_refine_diff_density_min -0.229
_refine_diff_density_rms 0.047
_refine_ls_extinction_coef 0.021(2)
_refine_ls_extinction_expression Fc^*^=kFc[1+0.001xFc^2^\l^3^/sin(2\q)]^-1/4^
_refine_ls_extinction_method SHELXL97
_refine_ls_goodness_of_fit_ref 1.002
_refine_ls_hydrogen_treatment mixed
_refine_ls_matrix_type full
_refine_ls_number_parameters 204
_refine_ls_number_reflns 3042
_refine_ls_number_restraints 0
_refine_ls_restrained_S_all 1.002
_refine_ls_R_factor_all 0.0372
_refine_ls_R_factor_gt 0.0351
_refine_ls_shift/su_max 0.000
_refine_ls_shift/su_mean 0.000
_refine_ls_structure_factor_coef Fsqd
_refine_ls_weighting_details 'calc w=1/[\s^2^(Fo^2^)+(0.0660P)^2^+0.3600P] where P=(Fo^2^+2Fc^2^)/3'
_refine_ls_weighting_scheme calc
_refine_ls_wR_factor_gt 0.1009
_refine_ls_wR_factor_ref 0.1029
_reflns_number_gt 2811
_reflns_number_total 3042
_reflns_threshold_expression I>2sigma(I)
_cod_data_source_file 1267-2138.cff
_cod_data_source_block y24461
_cod_depositor_comments
;
The following automatic conversions were performed:
'_symmetry_cell_setting' value 'Monoclinic' changed to 'monoclinic'
according to '/home/saulius/struct/CIF-dictionaries/cif_core.dic'
dictionary named 'cif_core.dic' version 2.4.1 from 2010-06-29.

Automatic conversion script
Id: cif_fix_enum 1555 2011-01-17 13:19:09Z saulius 
;
_cod_original_sg_symbol_H-M P12(1)/c1
_cod_database_code 8102210

loop_
_symmetry_equiv_pos_as_xyz
'x, y, z'
'-x, y+1/2, -z+1/2'
'-x, -y, -z'
'x, -y-1/2, z-1/2'

loop_
_atom_site_label
_atom_site_type_symbol
_atom_site_fract_x
_atom_site_fract_y
_atom_site_fract_z
_atom_site_U_iso_or_equiv
_atom_site_adp_type
_atom_site_occupancy
_atom_site_symmetry_multiplicity
_atom_site_Wyckoff_symbol
_atom_site_calc_flag
_atom_site_refinement_flags
_atom_site_disorder_assembly
_atom_site_disorder_group
O1 O 0.17763(11) 0.62973(6) 0.35478(6) 0.02888(19) Uani 1 4 e d . . .
O2 O 0.49925(14) 1.00816(6) 0.65747(7) 0.0405(2) Uani 1 4 e d . . .
O3 O 0.58426(12) 0.92228(6) 0.78689(6) 0.0346(2) Uani 1 4 e d . . .
N1 N 0.19711(11) 0.40071(6) 0.47587(6) 0.01970(19) Uani 1 4 e d . . .
N2 N 0.28199(12) 0.58446(6) 0.51201(6) 0.02140(19) Uani 1 4 e d . . .
N3 N 0.51471(13) 0.92958(6) 0.70222(7) 0.0259(2) Uani 1 4 e d . . .
C2 C 0.16489(13) 0.46112(7) 0.40056(7) 0.0199(2) Uani 1 4 e d . . .
C3 C 0.09295(14) 0.43237(8) 0.30568(7) 0.0244(2) Uani 1 4 e d . . .
H3 H 0.0707 0.4792 0.2542 0.029 Uiso 1 4 e calc R . .
C4 C 0.05613(14) 0.33567(8) 0.28966(7) 0.0238(2) Uani 1 4 e d . . .
H4 H 0.0065 0.3144 0.2268 0.029 Uiso 1 4 e calc R . .
C5 C 0.06458(14) 0.16570(7) 0.35519(8) 0.0238(2) Uani 1 4 e d . . .
H5 H 0.0180 0.1407 0.2931 0.029 Uiso 1 4 e calc R . .
C6 C 0.10480(14) 0.10334(8) 0.43291(8) 0.0257(2) Uani 1 4 e d . . .
H6 H 0.0882 0.0350 0.4240 0.031 Uiso 1 4 e calc R . .
C7 C 0.17082(14) 0.13965(8) 0.52632(8) 0.0260(2) Uani 1 4 e d . . .
H7 H 0.1966 0.0956 0.5799 0.031 Uiso 1 4 e calc R . .
C8 C 0.19793(14) 0.23778(8) 0.54024(7) 0.0236(2) Uani 1 4 e d . . .
H8 H 0.2410 0.2615 0.6036 0.028 Uiso 1 4 e calc R . .
C9 C 0.16195(12) 0.30373(7) 0.46058(7) 0.0193(2) Uani 1 4 e d . . .
C10 C 0.09241(13) 0.26751(7) 0.36729(7) 0.0198(2) Uani 1 4 e d . . .
C11 C 0.20798(13) 0.56772(7) 0.41903(7) 0.0207(2) Uani 1 4 e d . . .
C12 C 0.33631(13) 0.67329(7) 0.55508(7) 0.0190(2) Uani 1 4 e d . . .
C13 C 0.32907(14) 0.76266(7) 0.50409(7) 0.0222(2) Uani 1 4 e d . . .
H13 H 0.2848 0.7656 0.4365 0.027 Uiso 1 4 e calc R . .
C14 C 0.38707(14) 0.84676(7) 0.55317(8) 0.0231(2) Uani 1 4 e d . . .
H14 H 0.3835 0.9079 0.5193 0.028 Uiso 1 4 e calc R . .
C15 C 0.45017(13) 0.84128(7) 0.65173(8) 0.0214(2) Uani 1 4 e d . . .
C16 C 0.45683(13) 0.75337(7) 0.70367(7) 0.0224(2) Uani 1 4 e d . . .
H16 H 0.4999 0.7511 0.7715 0.027 Uiso 1 4 e calc R . .
C17 C 0.39976(13) 0.66948(7) 0.65492(7) 0.0218(2) Uani 1 4 e d . . .
H17 H 0.4036 0.6087 0.6894 0.026 Uiso 1 4 e calc R . .
H2N H 0.2901(18) 0.5304(11) 0.5489(10) 0.032(3) Uiso 1 4 e d . . .

loop_
_atom_site_aniso_label
_atom_site_aniso_U_11
_atom_site_aniso_U_22
_atom_site_aniso_U_33
_atom_site_aniso_U_23
_atom_site_aniso_U_13
_atom_site_aniso_U_12
O1 0.0421(4) 0.0226(4) 0.0217(4) 0.0030(3) -0.0057(3) -0.0041(3)
O2 0.0652(6) 0.0177(4) 0.0379(5) -0.0018(3) -0.0127(4) -0.0004(4)
O3 0.0474(5) 0.0278(4) 0.0281(4) -0.0051(3) -0.0118(3) -0.0036(3)
N1 0.0205(4) 0.0200(4) 0.0186(4) -0.0009(3) -0.0002(3) -0.0017(3)
N2 0.0266(4) 0.0173(4) 0.0202(4) 0.0005(3) -0.0025(3) -0.0025(3)
N3 0.0316(5) 0.0204(4) 0.0257(4) -0.0038(3) -0.0030(3) 0.0007(3)
C2 0.0209(4) 0.0203(5) 0.0186(4) -0.0010(3) 0.0005(3) -0.0008(3)
C3 0.0318(5) 0.0237(5) 0.0177(4) 0.0018(4) -0.0024(4) -0.0004(4)
C4 0.0285(5) 0.0264(5) 0.0162(4) -0.0028(3) -0.0024(4) -0.0024(4)
C5 0.0253(5) 0.0231(5) 0.0230(5) -0.0044(4) 0.0007(4) -0.0047(4)
C6 0.0278(5) 0.0197(5) 0.0295(5) -0.0016(4) 0.0019(4) -0.0041(4)
C7 0.0285(5) 0.0237(5) 0.0257(5) 0.0046(4) -0.0012(4) -0.0016(4)
C8 0.0257(5) 0.0249(5) 0.0201(4) 0.0008(4) -0.0031(4) -0.0020(4)
C9 0.0181(4) 0.0207(5) 0.0190(4) -0.0013(3) 0.0004(3) -0.0016(3)
C10 0.0194(4) 0.0215(5) 0.0186(4) -0.0023(3) 0.0009(3) -0.0022(3)
C11 0.0222(4) 0.0207(5) 0.0190(4) -0.0004(3) 0.0004(3) -0.0015(3)
C12 0.0183(4) 0.0187(4) 0.0201(4) -0.0009(3) 0.0003(3) -0.0011(3)
C13 0.0263(5) 0.0211(5) 0.0191(4) 0.0013(3) -0.0016(3) -0.0006(4)
C14 0.0274(5) 0.0184(5) 0.0233(5) 0.0017(3) -0.0005(4) 0.0005(4)
C15 0.0221(4) 0.0186(5) 0.0234(5) -0.0036(4) -0.0005(4) -0.0003(4)
C16 0.0245(5) 0.0230(5) 0.0196(4) -0.0004(3) -0.0032(3) 0.0003(4)
C17 0.0242(5) 0.0194(5) 0.0216(5) 0.0025(3) -0.0019(4) 0.0000(4)

loop_
_atom_type_symbol
_atom_type_description
_atom_type_scat_dispersion_real
_atom_type_scat_dispersion_imag
_atom_type_scat_source
C C 0.0033 0.0016 'International Tables Vol C Tables 4.2.6.8 and 6.1.1.4'
H H 0.0000 0.0000 'International Tables Vol C Tables 4.2.6.8 and 6.1.1.4'
N N 0.0061 0.0033 'International Tables Vol C Tables 4.2.6.8 and 6.1.1.4'
O O 0.0106 0.0060 'International Tables Vol C Tables 4.2.6.8 and 6.1.1.4'

loop_
_geom_angle_atom_site_label_1
_geom_angle_atom_site_label_2
_geom_angle_atom_site_label_3
_geom_angle
_geom_angle_site_symmetry_1
_geom_angle_site_symmetry_3
_geom_angle_publ_flag
C2 N1 C9 117.84(8) . . ?
C11 N2 C12 128.57(9) . . ?
C11 N2 H2N 112.5(9) . . ?
C12 N2 H2N 118.9(9) . . ?
O3 N3 O2 123.02(9) . . ?
O3 N3 C15 118.57(9) . . ?
O2 N3 C15 118.40(9) . . ?
N1 C2 C3 124.22(9) . . ?
N1 C2 C11 116.71(8) . . ?
C3 C2 C11 119.07(9) . . ?
C4 C3 C2 118.49(9) . . ?
C4 C3 H3 120.8 . . ?
C2 C3 H3 120.8 . . ?
C3 C4 C10 119.51(9) . . ?
C3 C4 H4 120.2 . . ?
C10 C4 H4 120.2 . . ?
C6 C5 C10 119.99(9) . . ?
C6 C5 H5 120.0 . . ?
C10 C5 H5 120.0 . . ?
C5 C6 C7 120.61(10) . . ?
C5 C6 H6 119.7 . . ?
C7 C6 H6 119.7 . . ?
C8 C7 C6 120.60(10) . . ?
C8 C7 H7 119.7 . . ?
C6 C7 H7 119.7 . . ?
C7 C8 C9 120.08(9) . . ?
C7 C8 H8 120.0 . . ?
C9 C8 H8 120.0 . . ?
N1 C9 C8 118.55(9) . . ?
N1 C9 C10 122.10(9) . . ?
C8 C9 C10 119.35(9) . . ?
C4 C10 C5 122.83(9) . . ?
C4 C10 C9 117.82(9) . . ?
C5 C10 C9 119.34(9) . . ?
O1 C11 N2 125.65(9) . . ?
O1 C11 C2 121.53(9) . . ?
N2 C11 C2 112.82(8) . . ?
N2 C12 C17 116.23(8) . . ?
N2 C12 C13 123.65(9) . . ?
C17 C12 C13 120.12(9) . . ?
C14 C13 C12 119.33(9) . . ?
C14 C13 H13 120.3 . . ?
C12 C13 H13 120.3 . . ?
C15 C14 C13 119.62(9) . . ?
C15 C14 H14 120.2 . . ?
C13 C14 H14 120.2 . . ?
C14 C15 C16 121.81(9) . . ?
C14 C15 N3 119.36(9) . . ?
C16 C15 N3 118.82(9) . . ?
C17 C16 C15 118.72(9) . . ?
C17 C16 H16 120.6 . . ?
C15 C16 H16 120.6 . . ?
C16 C17 C12 120.41(9) . . ?
C16 C17 H17 119.8 . . ?
C12 C17 H17 119.8 . . ?

loop_
_geom_bond_atom_site_label_1
_geom_bond_atom_site_label_2
_geom_bond_distance
_geom_bond_site_symmetry_2
_geom_bond_publ_flag
O1 C11 1.2213(12) . ?
O2 N3 1.2331(12) . ?
O3 N3 1.2292(12) . ?
N1 C2 1.3162(13) . ?
N1 C9 1.3655(12) . ?
N2 C11 1.3582(12) . ?
N2 C12 1.3970(12) . ?
N2 H2N 0.889(15) . ?
N3 C15 1.4553(12) . ?
C2 C3 1.4122(13) . ?
C2 C11 1.5108(13) . ?
C3 C4 1.3657(15) . ?
C3 H3 0.9500 . ?
C4 C10 1.4123(14) . ?
C4 H4 0.9500 . ?
C5 C6 1.3676(15) . ?
C5 C10 1.4162(13) . ?
C5 H5 0.9500 . ?
C6 C7 1.4130(15) . ?
C6 H6 0.9500 . ?
C7 C8 1.3690(14) . ?
C7 H7 0.9500 . ?
C8 C9 1.4123(13) . ?
C8 H8 0.9500 . ?
C9 C10 1.4198(13) . ?
C12 C17 1.3981(13) . ?
C12 C13 1.3988(13) . ?
C13 C14 1.3843(14) . ?
C13 H13 0.9500 . ?
C14 C15 1.3822(14) . ?
C14 H14 0.9500 . ?
C15 C16 1.3875(14) . ?
C16 C17 1.3781(14) . ?
C16 H16 0.9500 . ?
C17 H17 0.9500 . ?

loop_
_geom_hbond_atom_site_label_D
_geom_hbond_atom_site_label_H
_geom_hbond_atom_site_label_A
_geom_hbond_distance_DH
_geom_hbond_distance_HA
_geom_hbond_distance_DA
_geom_hbond_angle_DHA
_geom_hbond_site_symmetry_A
N2 H2N N1 0.889(15) 2.126(14) 2.6307(12) 115.2(11) .
C13 H13 O1 0.95 2.28 2.8940(13) 121.5 .
C5 H5 O1 0.95 2.41 3.3081(13) 157.9 2_545
C17 H17 O2 0.95 2.55 3.4007(13) 149.8 2_646
C17 H17 O3 0.95 2.57 3.4708(13) 158.2 2_646

loop_
_geom_torsion_atom_site_label_1
_geom_torsion_atom_site_label_2
_geom_torsion_atom_site_label_3
_geom_torsion_atom_site_label_4
_geom_torsion
_geom_torsion_site_symmetry_1
_geom_torsion_site_symmetry_2
_geom_torsion_site_symmetry_3
_geom_torsion_site_symmetry_4
_geom_torsion_publ_flag
C9 N1 C2 C3 1.31(14) . . . . ?
C9 N1 C2 C11 -179.01(8) . . . . ?
N1 C2 C3 C4 -0.91(16) . . . . ?
C11 C2 C3 C4 179.42(9) . . . . ?
C2 C3 C4 C10 -0.65(15) . . . . ?
C10 C5 C6 C7 1.24(15) . . . . ?
C5 C6 C7 C8 -0.85(16) . . . . ?
C6 C7 C8 C9 -0.73(16) . . . . ?
C2 N1 C9 C8 179.23(8) . . . . ?
C2 N1 C9 C10 -0.17(14) . . . . ?
C7 C8 C9 N1 -177.53(9) . . . . ?
C7 C8 C9 C10 1.88(15) . . . . ?
C3 C4 C10 C5 -177.51(10) . . . . ?
C3 C4 C10 C9 1.66(14) . . . . ?
C6 C5 C10 C4 179.08(9) . . . . ?
C6 C5 C10 C9 -0.07(14) . . . . ?
N1 C9 C10 C4 -1.28(14) . . . . ?
C8 C9 C10 C4 179.32(9) . . . . ?
N1 C9 C10 C5 177.91(9) . . . . ?
C8 C9 C10 C5 -1.48(14) . . . . ?
C12 N2 C11 O1 1.01(17) . . . . ?
C12 N2 C11 C2 -179.21(9) . . . . ?
N1 C2 C11 O1 -177.78(9) . . . . ?
C3 C2 C11 O1 1.92(15) . . . . ?
N1 C2 C11 N2 2.43(12) . . . . ?
C3 C2 C11 N2 -177.87(9) . . . . ?
C11 N2 C12 C17 176.72(9) . . . . ?
C11 N2 C12 C13 -2.98(16) . . . . ?
N2 C12 C13 C14 -179.64(9) . . . . ?
C17 C12 C13 C14 0.67(14) . . . . ?
C12 C13 C14 C15 -0.35(15) . . . . ?
C13 C14 C15 C16 -0.19(15) . . . . ?
C13 C14 C15 N3 178.66(9) . . . . ?
O3 N3 C15 C14 -174.12(9) . . . . ?
O2 N3 C15 C14 4.94(15) . . . . ?
O3 N3 C15 C16 4.77(15) . . . . ?
O2 N3 C15 C16 -176.18(10) . . . . ?
C14 C15 C16 C17 0.40(15) . . . . ?
N3 C15 C16 C17 -178.46(9) . . . . ?
C15 C16 C17 C12 -0.07(15) . . . . ?
N2 C12 C17 C16 179.82(9) . . . . ?
C13 C12 C17 C16 -0.47(15) . . . . ?

loop_
_cod_related_entry_id
_cod_related_entry_database
_cod_related_entry_code
1 ChemSpider 2155568
